data_7048679
loop_
_publ_author_name
'Muessig, Jonas H.'
'Stennett, Tom E.'
'Schmidt, Uwe'
'Dewhurst, Rian D.'
'Mail\"ander, Lisa'
'Braunschweig, Holger'

_publ_section_title
;
 Oxidative addition of arsenic halides to platinum(0).
;
_journal_issue 11
_journal_name_full 'Dalton transactions (Cambridge, England : 2003)'
_journal_page_first 3547
_journal_page_last 3550
_journal_paper_doi 10.1039/c8dt04995e
_journal_volume 48
_journal_year 2019
_chemical_formula_moiety 'C36 H66 As Cl3 P2 Pt'
_chemical_formula_sum 'C36 H66 As Cl3 P2 Pt'
_chemical_formula_weight 937.18
_space_group_crystal_system triclinic
_space_group_IT_number 2
_space_group_name_Hall '-P 1'
_space_group_name_H-M_alt 'P -1'
_symmetry_space_group_name_Hall '-P 1'
_symmetry_space_group_name_H-M 'P -1'
_atom_sites_solution_hydrogens geom
_atom_sites_solution_secondary iterative
_audit_creation_method SHELXL-2014/6
_audit_update_record
;
2018-12-18 deposited with the CCDC.
2019-01-21 downloaded from the CCDC.
;
_cell_angle_alpha 89.3400(10)
_cell_angle_beta 89.1100(10)
_cell_angle_gamma 74.4180(10)
_cell_formula_units_Z 2
_cell_length_a 10.0229(4)
_cell_length_b 13.4142(5)
_cell_length_c 15.1155(6)
_cell_measurement_reflns_used 9808
_cell_measurement_temperature 100(2)
_cell_measurement_theta_max 26.79
_cell_measurement_theta_min 2.62
_cell_volume 1957.28(13)
_computing_cell_refinement 'Saint+ ver. V8.34A (Bruker AXS)'
_computing_data_collection 'APEX2 ver. 2014.9 (Bruker AXS)'
_computing_data_reduction 'Saint+ ver. V8.34A (Bruker AXS)'
_computing_molecular_graphics 'ShelXLe (Huebschle et all, 2011)'
_computing_publication_material 'SHELXL-2014/6 (Sheldrick, 2014)'
_computing_structure_refinement 'SHELXL-2014/6 (Sheldrick, 2014)'
_computing_structure_solution 'SHELXT (Sheldrick, 2012)'
_diffrn_ambient_temperature 100(2)
_diffrn_detector 'CMOS area detector (Photon 100)'
_diffrn_detector_area_resol_mean 8.333
_diffrn_measured_fraction_theta_full 0.994
_diffrn_measured_fraction_theta_max 0.993
_diffrn_measurement_device_type 'Bruker D8 Quest'
_diffrn_measurement_method '\f and \w scans'
_diffrn_radiation_type MoK\a
_diffrn_radiation_wavelength 0.71073
_diffrn_reflns_av_R_equivalents 0.0207
_diffrn_reflns_av_unetI/netI 0.0194
_diffrn_reflns_Laue_measured_fraction_full 0.994
_diffrn_reflns_Laue_measured_fraction_max 0.993
_diffrn_reflns_limit_h_max 12
_diffrn_reflns_limit_h_min -11
_diffrn_reflns_limit_k_max 16
_diffrn_reflns_limit_k_min -16
_diffrn_reflns_limit_l_max 18
_diffrn_reflns_limit_l_min -18
_diffrn_reflns_number 29826
_diffrn_reflns_point_group_measured_fraction_full 0.994
_diffrn_reflns_point_group_measured_fraction_max 0.993
_diffrn_reflns_theta_full 26.000
_diffrn_reflns_theta_max 26.373
_diffrn_reflns_theta_min 2.489
_diffrn_source 'microfocus sealed tube (Incoatec ImS)'
_exptl_absorpt_coefficient_mu 4.734
_exptl_absorpt_correction_T_max 0.7454
_exptl_absorpt_correction_T_min 0.6128
_exptl_absorpt_correction_type multi-scan
_exptl_absorpt_process_details 'SadAbs 2014/4 (Bruker AXS)'
_exptl_crystal_colour yellow
_exptl_crystal_density_diffrn 1.590
_exptl_crystal_description needle
_exptl_crystal_F_000 948
_exptl_crystal_size_max 0.234
_exptl_crystal_size_mid 0.069
_exptl_crystal_size_min 0.069
_refine_diff_density_max 1.190
_refine_diff_density_min -0.527
_refine_diff_density_rms 0.076
_refine_ls_extinction_method none
_refine_ls_goodness_of_fit_ref 0.931
_refine_ls_hydrogen_treatment constr
_refine_ls_matrix_type full
_refine_ls_number_parameters 388
_refine_ls_number_reflns 7947
_refine_ls_number_restraints 0
_refine_ls_restrained_S_all 0.931
_refine_ls_R_factor_all 0.0171
_refine_ls_R_factor_gt 0.0155
_refine_ls_shift/su_max 0.003
_refine_ls_shift/su_mean 0.000
_refine_ls_structure_factor_coef Fsqd
_refine_ls_weighting_details 'w=1/[\s^2^(Fo^2^)+(0.0170P)^2^+2.8646P] where P=(Fo^2^+2Fc^2^)/3'
_refine_ls_weighting_scheme calc
_refine_ls_wR_factor_gt 0.0370
_refine_ls_wR_factor_ref 0.0378
_reflns_Friedel_coverage 0.000
_reflns_number_gt 7565
_reflns_number_total 7947
_reflns_threshold_expression 'I > 2\s(I)'
_cod_data_source_file c8dt04995e2.cif
_cod_data_source_block test_a_CCDC1
_cod_depositor_comments 'Adding full bibliography for 7048678--7048680.cif.'
_cod_database_code 7048679
_shelx_space_group_comment
;
The symmetry employed for this shelxl refinement is uniquely defined
by the following loop, which should always be used as a source of
symmetry information in preference to the above space-group names.
They are only intended as comments.
;
_shelx_estimated_absorpt_t_min 0.404
_shelx_estimated_absorpt_t_max 0.736
_shelxl_version_number 2014/6

loop_
_space_group_symop_operation_xyz
'x, y, z'
'-x, -y, -z'

loop_
_atom_site_label
_atom_site_type_symbol
_atom_site_fract_x
_atom_site_fract_y
_atom_site_fract_z
_atom_site_U_iso_or_equiv
_atom_site_adp_type
_atom_site_occupancy
_atom_site_site_symmetry_order
_atom_site_calc_flag
_atom_site_refinement_flags_posn
_atom_site_refinement_flags_adp
Pt1 Pt 0.27177(2) 0.72401(2) 0.27047(2) 0.00912(3) Uani 1 1 d . .
C1 C 0.1025(2) 0.57219(15) 0.14660(13) 0.0122(4) Uani 1 1 d . .
H00H H 0.0365 0.5757 0.0970 0.015 Uiso 1 1 calc R U
Cl1 Cl 0.05457(5) 0.82127(4) 0.33125(3) 0.01568(10) Uani 1 1 d . .
As1 As 0.46137(2) 0.59961(2) 0.20785(2) 0.01255(5) Uani 1 1 d . .
P1 P 0.15526(5) 0.69384(4) 0.14336(3) 0.00960(10) Uani 1 1 d . .
P2 P 0.37785(5) 0.79136(4) 0.38552(3) 0.01050(10) Uani 1 1 d . .
C2 C 0.0229(2) 0.56449(16) 0.23285(15) 0.0179(4) Uani 1 1 d . .
H018 H 0.0855 0.5594 0.2837 0.022 Uiso 1 1 calc R U
H019 H -0.0545 0.6278 0.2401 0.022 Uiso 1 1 calc R U
Cl2 Cl 0.53336(6) 0.48650(4) 0.31751(3) 0.02083(11) Uani 1 1 d . .
Cl3 Cl 0.64837(5) 0.66093(4) 0.19330(4) 0.01889(11) Uani 1 1 d . .
C3 C -0.0342(3) 0.46978(17) 0.23182(16) 0.0231(5) Uani 1 1 d . .
H01Y H -0.0795 0.4637 0.2895 0.028 Uiso 1 1 calc R U
H01Z H -0.1053 0.4792 0.1854 0.028 Uiso 1 1 calc R U
C15 C -0.1211(2) 0.98642(16) 0.11587(14) 0.0165(4) Uani 1 1 d . .
H00O H -0.1594 0.9890 0.1768 0.020 Uiso 1 1 calc R U
H00P H -0.1038 1.0543 0.1022 0.020 Uiso 1 1 calc R U
C14 C -0.2262(2) 0.96641(17) 0.05099(15) 0.0180(4) Uani 1 1 d . .
H010 H -0.1921 0.9705 -0.0104 0.022 Uiso 1 1 calc R U
H011 H -0.3152 1.0202 0.0579 0.022 Uiso 1 1 calc R U
C6 C 0.2206(2) 0.47318(16) 0.13373(16) 0.0197(5) Uani 1 1 d . .
H00S H 0.2717 0.4782 0.0780 0.024 Uiso 1 1 calc R U
H00T H 0.2863 0.4647 0.1833 0.024 Uiso 1 1 calc R U
C11 C -0.0093(2) 0.79503(15) 0.12852(13) 0.0118(4) Uani 1 1 d . .
H11 H -0.0573 0.8013 0.1875 0.014 Uiso 1 1 calc R U
C13 C -0.2492(2) 0.85971(17) 0.06772(15) 0.0182(4) Uani 1 1 d . .
H012 H -0.3142 0.8469 0.0234 0.022 Uiso 1 1 calc R U
H013 H -0.2920 0.8583 0.1270 0.022 Uiso 1 1 calc R U
C12 C -0.1138(2) 0.77397(16) 0.06247(14) 0.0147(4) Uani 1 1 d . .
H00K H -0.0747 0.7708 0.0017 0.018 Uiso 1 1 calc R U
H00L H -0.1318 0.7064 0.0764 0.018 Uiso 1 1 calc R U
C16 C 0.0153(2) 0.90146(15) 0.11020(14) 0.0132(4) Uani 1 1 d . .
H00F H 0.0808 0.9148 0.1539 0.016 Uiso 1 1 calc R U
H00G H 0.0571 0.9022 0.0505 0.016 Uiso 1 1 calc R U
C5 C 0.1608(2) 0.37982(16) 0.13032(15) 0.0194(5) Uani 1 1 d . .
H01E H 0.0993 0.3869 0.0787 0.023 Uiso 1 1 calc R U
H01F H 0.2372 0.3160 0.1226 0.023 Uiso 1 1 calc R U
C4 C 0.0792(2) 0.37031(17) 0.21422(16) 0.0214(5) Uani 1 1 d . .
H01Q H 0.1429 0.3551 0.2650 0.026 Uiso 1 1 calc R U
H01R H 0.0369 0.3120 0.2083 0.026 Uiso 1 1 calc R U
C21 C 0.2639(2) 0.68410(15) 0.04158(13) 0.0118(4) Uani 1 1 d . .
H21 H 0.3362 0.6166 0.0474 0.014 Uiso 1 1 calc R U
C22 C 0.3454(2) 0.76634(16) 0.03450(13) 0.0135(4) Uani 1 1 d . .
H00I H 0.2807 0.8350 0.0227 0.016 Uiso 1 1 calc R U
H00J H 0.3919 0.7699 0.0912 0.016 Uiso 1 1 calc R U
C23 C 0.4538(2) 0.73898(18) -0.04041(14) 0.0172(4) Uani 1 1 d . .
H01C H 0.5021 0.7942 -0.0462 0.021 Uiso 1 1 calc R U
H01D H 0.5236 0.6736 -0.0254 0.021 Uiso 1 1 calc R U
C24 C 0.3878(2) 0.72677(18) -0.12852(14) 0.0175(4) Uani 1 1 d . .
H01K H 0.3281 0.7947 -0.1478 0.021 Uiso 1 1 calc R U
H01L H 0.4614 0.7031 -0.1740 0.021 Uiso 1 1 calc R U
C25 C 0.3012(2) 0.64914(17) -0.12115(14) 0.0179(4) Uani 1 1 d . .
H014 H 0.3630 0.5792 -0.1099 0.021 Uiso 1 1 calc R U
H015 H 0.2540 0.6473 -0.1779 0.021 Uiso 1 1 calc R U
C26 C 0.1926(2) 0.67724(17) -0.04644(13) 0.0147(4) Uani 1 1 d . .
H00U H 0.1410 0.6240 -0.0417 0.018 Uiso 1 1 calc R U
H00V H 0.1257 0.7445 -0.0599 0.018 Uiso 1 1 calc R U
C31 C 0.5582(2) 0.72226(16) 0.41640(13) 0.0141(4) Uani 1 1 d . .
H31 H 0.6010 0.6836 0.3623 0.017 Uiso 1 1 calc R U
C32 C 0.5632(2) 0.63908(17) 0.48856(14) 0.0169(4) Uani 1 1 d . .
H32 H 0.5273 0.6731 0.5451 0.020 Uiso 1 1 calc R U
H00E H 0.5032 0.5949 0.4716 0.020 Uiso 1 1 calc R U
C33 C 0.7113(2) 0.57184(18) 0.50114(16) 0.0233(5) Uani 1 1 d . .
H01I H 0.7124 0.5205 0.5488 0.028 Uiso 1 1 calc R U
H01J H 0.7448 0.5337 0.4459 0.028 Uiso 1 1 calc R U
C34 C 0.8074(3) 0.6379(2) 0.52486(17) 0.0271(5) Uani 1 1 d . .
H01U H 0.7802 0.6698 0.5834 0.033 Uiso 1 1 calc R U
H01V H 0.9036 0.5936 0.5288 0.033 Uiso 1 1 calc R U
C35 C 0.8012(2) 0.7224(2) 0.45596(17) 0.0270(5) Uani 1 1 d . .
H01O H 0.8396 0.6901 0.3992 0.032 Uiso 1 1 calc R U
H01P H 0.8598 0.7668 0.4751 0.032 Uiso 1 1 calc R U
C36 C 0.6537(2) 0.78977(18) 0.44134(16) 0.0215(5) Uani 1 1 d . .
H016 H 0.6542 0.8406 0.3934 0.026 Uiso 1 1 calc R U
H017 H 0.6184 0.8284 0.4960 0.026 Uiso 1 1 calc R U
C41 C 0.2694(2) 0.82090(16) 0.48703(13) 0.0134(4) Uani 1 1 d . .
H41 H 0.1818 0.8708 0.4668 0.016 Uiso 1 1 calc R U
C42 C 0.3232(2) 0.87959(18) 0.55923(14) 0.0188(4) Uani 1 1 d . .
H00Y H 0.4054 0.8330 0.5875 0.023 Uiso 1 1 calc R U
H00Z H 0.3511 0.9388 0.5325 0.023 Uiso 1 1 calc R U
C43 C 0.2087(3) 0.9188(2) 0.62880(16) 0.0269(5) Uani 1 1 d . .
H01A H 0.2446 0.9538 0.6766 0.032 Uiso 1 1 calc R U
H01B H 0.1301 0.9701 0.6012 0.032 Uiso 1 1 calc R U
C44 C 0.1580(3) 0.8302(2) 0.66808(16) 0.0302(6) Uani 1 1 d . .
H020 H 0.2341 0.7828 0.7012 0.036 Uiso 1 1 calc R U
H021 H 0.0807 0.8583 0.7102 0.036 Uiso 1 1 calc R U
C45 C 0.1091(2) 0.7700(2) 0.59640(15) 0.0232(5) Uani 1 1 d . .
H01M H 0.0266 0.8155 0.5675 0.028 Uiso 1 1 calc R U
H01N H 0.0817 0.7109 0.6237 0.028 Uiso 1 1 calc R U
C46 C 0.2221(2) 0.72983(17) 0.52681(14) 0.0168(4) Uani 1 1 d . .
H00M H 0.1860 0.6941 0.4795 0.020 Uiso 1 1 calc R U
H00N H 0.3017 0.6794 0.5542 0.020 Uiso 1 1 calc R U
C51 C 0.3860(2) 0.92200(15) 0.34657(14) 0.0137(4) Uani 1 1 d . .
H51 H 0.4458 0.9467 0.3888 0.016 Uiso 1 1 calc R U
C52 C 0.4562(2) 0.91558(17) 0.25528(15) 0.0202(5) Uani 1 1 d . .
H00W H 0.5490 0.8657 0.2579 0.024 Uiso 1 1 calc R U
H00X H 0.4007 0.8897 0.2119 0.024 Uiso 1 1 calc R U
C53 C 0.4714(3) 1.02119(18) 0.22423(18) 0.0283(6) Uani 1 1 d . .
H01S H 0.5352 1.0436 0.2639 0.034 Uiso 1 1 calc R U
H01T H 0.5122 1.0148 0.1638 0.034 Uiso 1 1 calc R U
C54 C 0.3326(3) 1.10208(18) 0.22390(17) 0.0258(5) Uani 1 1 d . .
H01W H 0.2724 1.0840 0.1790 0.031 Uiso 1 1 calc R U
H01X H 0.3466 1.1703 0.2077 0.031 Uiso 1 1 calc R U
C55 C 0.2624(2) 1.10866(17) 0.31415(16) 0.0218(5) Uani 1 1 d . .
H01G H 0.1701 1.1592 0.3114 0.026 Uiso 1 1 calc R U
H01H H 0.3182 1.1339 0.3578 0.026 Uiso 1 1 calc R U
C56 C 0.2454(2) 1.00377(16) 0.34488(16) 0.0196(5) Uani 1 1 d . .
H00Q H 0.1826 0.9813 0.3044 0.024 Uiso 1 1 calc R U
H00R H 0.2030 1.0105 0.4049 0.024 Uiso 1 1 calc R U

loop_
_atom_site_aniso_label
_atom_site_aniso_U_11
_atom_site_aniso_U_22
_atom_site_aniso_U_33
_atom_site_aniso_U_23
_atom_site_aniso_U_13
_atom_site_aniso_U_12
Pt1 0.00918(4) 0.00933(4) 0.00825(4) -0.00099(3) 0.00120(3) -0.00145(3)
C1 0.0134(10) 0.0098(9) 0.0135(10) -0.0013(7) 0.0000(8) -0.0033(8)
Cl1 0.0107(2) 0.0217(2) 0.0124(2) -0.00660(19) 0.00181(18) -0.00033(19)
As1 0.01144(10) 0.01260(10) 0.01173(10) -0.00179(8) 0.00111(8) 0.00000(8)
P1 0.0100(2) 0.0093(2) 0.0092(2) -0.00125(18) 0.00087(19) -0.00219(19)
P2 0.0116(2) 0.0118(2) 0.0081(2) -0.00064(18) 0.00062(19) -0.0031(2)
C2 0.0217(11) 0.0138(10) 0.0190(11) -0.0018(8) 0.0055(9) -0.0059(9)
Cl2 0.0272(3) 0.0148(2) 0.0172(3) 0.0031(2) 0.0016(2) -0.0002(2)
Cl3 0.0142(2) 0.0207(3) 0.0209(3) 0.0000(2) 0.0051(2) -0.0035(2)
C3 0.0274(12) 0.0166(11) 0.0272(13) -0.0012(9) 0.0092(10) -0.0097(10)
C15 0.0194(11) 0.0113(10) 0.0175(11) 0.0001(8) 0.0027(9) -0.0020(9)
C14 0.0127(10) 0.0169(10) 0.0218(11) 0.0042(9) 0.0019(8) 0.0005(8)
C6 0.0178(11) 0.0118(10) 0.0282(12) -0.0018(9) 0.0042(9) -0.0018(9)
C11 0.0128(10) 0.0109(9) 0.0110(10) -0.0020(7) 0.0013(8) -0.0018(8)
C13 0.0113(10) 0.0179(11) 0.0243(12) 0.0028(9) 0.0007(8) -0.0022(9)
C12 0.0128(10) 0.0147(10) 0.0169(10) -0.0010(8) -0.0007(8) -0.0044(8)
C16 0.0145(10) 0.0116(9) 0.0134(10) -0.0003(8) -0.0004(8) -0.0035(8)
C5 0.0204(11) 0.0103(10) 0.0259(12) -0.0034(9) -0.0015(9) -0.0010(9)
C4 0.0261(12) 0.0124(10) 0.0276(12) 0.0042(9) -0.0018(10) -0.0085(9)
C21 0.0118(9) 0.0123(9) 0.0104(10) -0.0017(7) 0.0023(8) -0.0019(8)
C22 0.0130(10) 0.0160(10) 0.0117(10) -0.0014(8) 0.0017(8) -0.0043(8)
C23 0.0114(10) 0.0241(11) 0.0164(11) -0.0010(9) 0.0025(8) -0.0054(9)
C24 0.0162(10) 0.0249(11) 0.0112(10) -0.0029(8) 0.0040(8) -0.0051(9)
C25 0.0189(11) 0.0233(11) 0.0111(10) -0.0071(8) 0.0030(8) -0.0049(9)
C26 0.0140(10) 0.0187(10) 0.0126(10) -0.0022(8) 0.0009(8) -0.0063(8)
C31 0.0126(10) 0.0177(10) 0.0109(10) -0.0002(8) -0.0004(8) -0.0023(8)
C32 0.0163(11) 0.0178(10) 0.0145(10) 0.0017(8) -0.0007(8) -0.0010(9)
C33 0.0200(12) 0.0229(12) 0.0222(12) 0.0013(9) -0.0021(9) 0.0024(10)
C34 0.0183(12) 0.0347(14) 0.0239(13) -0.0003(10) -0.0076(10) 0.0009(10)
C35 0.0156(11) 0.0376(14) 0.0296(13) 0.0013(11) -0.0056(10) -0.0100(11)
C36 0.0190(11) 0.0271(12) 0.0207(12) 0.0023(9) -0.0053(9) -0.0101(10)
C41 0.0130(10) 0.0161(10) 0.0100(10) -0.0011(8) 0.0016(8) -0.0021(8)
C42 0.0181(11) 0.0238(11) 0.0142(11) -0.0046(9) 0.0004(8) -0.0053(9)
C43 0.0226(12) 0.0400(14) 0.0175(12) -0.0160(10) 0.0029(9) -0.0069(11)
C44 0.0226(12) 0.0549(17) 0.0137(11) -0.0056(11) 0.0062(9) -0.0117(12)
C45 0.0199(11) 0.0352(13) 0.0158(11) 0.0016(10) 0.0040(9) -0.0099(10)
C46 0.0179(11) 0.0182(10) 0.0141(10) 0.0017(8) 0.0022(8) -0.0049(9)
C51 0.0163(10) 0.0126(10) 0.0130(10) -0.0002(8) -0.0006(8) -0.0051(8)
C52 0.0241(12) 0.0131(10) 0.0207(11) 0.0022(9) 0.0090(9) -0.0009(9)
C53 0.0288(13) 0.0185(11) 0.0345(14) 0.0053(10) 0.0176(11) -0.0023(10)
C54 0.0314(13) 0.0153(11) 0.0278(13) 0.0076(9) 0.0051(10) -0.0021(10)
C55 0.0230(12) 0.0121(10) 0.0278(13) -0.0001(9) 0.0063(10) -0.0010(9)
C56 0.0197(11) 0.0137(10) 0.0241(12) 0.0004(9) 0.0067(9) -0.0026(9)

loop_
_atom_type_symbol
_atom_type_description
_atom_type_scat_dispersion_real
_atom_type_scat_dispersion_imag
_atom_type_scat_source
C C 0.0033 0.0016 'International Tables Vol C Tables 4.2.6.8 and 6.1.1.4'
H H 0.0000 0.0000 'International Tables Vol C Tables 4.2.6.8 and 6.1.1.4'
P P 0.1023 0.0942 'International Tables Vol C Tables 4.2.6.8 and 6.1.1.4'
Cl Cl 0.1484 0.1585 'International Tables Vol C Tables 4.2.6.8 and 6.1.1.4'
As As 0.0499 2.0058 'International Tables Vol C Tables 4.2.6.8 and 6.1.1.4'
Pt Pt -1.7033 8.3905 'International Tables Vol C Tables 4.2.6.8 and 6.1.1.4'

loop_
_geom_angle_atom_site_label_1
_geom_angle_atom_site_label_2
_geom_angle_atom_site_label_3
_geom_angle
P1 Pt1 As1 83.875(14)
P1 Pt1 P2 167.516(17)
As1 Pt1 P2 101.970(14)
P1 Pt1 Cl1 89.071(17)
As1 Pt1 Cl1 167.601(14)
P2 Pt1 Cl1 86.979(17)
C2 C1 C6 109.91(17)
C2 C1 P1 110.30(14)
C6 C1 P1 115.18(14)
C2 C1 H00H 107.0
C6 C1 H00H 107.0
P1 C1 H00H 107.0
Cl2 As1 Cl3 99.19(2)
Cl2 As1 Pt1 103.858(17)
Cl3 As1 Pt1 111.439(16)
C1 P1 C11 103.88(9)
C1 P1 C21 104.45(9)
C11 P1 C21 109.79(9)
C1 P1 Pt1 114.50(7)
C11 P1 Pt1 111.33(6)
C21 P1 Pt1 112.36(6)
C41 P2 C31 109.20(9)
C41 P2 C51 102.74(9)
C31 P2 C51 105.39(9)
C41 P2 Pt1 113.45(7)
C31 P2 Pt1 118.74(7)
C51 P2 Pt1 105.66(7)
C3 C2 C1 110.60(18)
C3 C2 H018 109.5
C1 C2 H018 109.5
C3 C2 H019 109.5
C1 C2 H019 109.5
H018 C2 H019 108.1
C4 C3 C2 111.96(19)
C4 C3 H01Y 109.2
C2 C3 H01Y 109.2
C4 C3 H01Z 109.2
C2 C3 H01Z 109.2
H01Y C3 H01Z 107.9
C14 C15 C16 110.90(17)
C14 C15 H00O 109.5
C16 C15 H00O 109.5
C14 C15 H00P 109.5
C16 C15 H00P 109.5
H00O C15 H00P 108.0
C15 C14 C13 110.44(18)
C15 C14 H010 109.6
C13 C14 H010 109.6
C15 C14 H011 109.6
C13 C14 H011 109.6
H010 C14 H011 108.1
C5 C6 C1 109.48(18)
C5 C6 H00S 109.8
C1 C6 H00S 109.8
C5 C6 H00T 109.8
C1 C6 H00T 109.8
H00S C6 H00T 108.2
C16 C11 C12 110.31(16)
C16 C11 P1 111.74(14)
C12 C11 P1 117.77(14)
C16 C11 H11 105.3
C12 C11 H11 105.3
P1 C11 H11 105.3
C14 C13 C12 111.84(17)
C14 C13 H012 109.2
C12 C13 H012 109.2
C14 C13 H013 109.2
C12 C13 H013 109.2
H012 C13 H013 107.9
C13 C12 C11 109.97(17)
C13 C12 H00K 109.7
C11 C12 H00K 109.7
C13 C12 H00L 109.7
C11 C12 H00L 109.7
H00K C12 H00L 108.2
C15 C16 C11 110.52(17)
C15 C16 H00F 109.5
C11 C16 H00F 109.5
C15 C16 H00G 109.5
C11 C16 H00G 109.5
H00F C16 H00G 108.1
C4 C5 C6 111.47(18)
C4 C5 H01E 109.3
C6 C5 H01E 109.3
C4 C5 H01F 109.3
C6 C5 H01F 109.3
H01E C5 H01F 108.0
C5 C4 C3 111.13(18)
C5 C4 H01Q 109.4
C3 C4 H01Q 109.4
C5 C4 H01R 109.4
C3 C4 H01R 109.4
H01Q C4 H01R 108.0
C26 C21 C22 109.95(16)
C26 C21 P1 116.62(14)
C22 C21 P1 113.99(13)
C26 C21 H21 105.0
C22 C21 H21 105.0
P1 C21 H21 105.0
C23 C22 C21 110.17(16)
C23 C22 H00I 109.6
C21 C22 H00I 109.6
C23 C22 H00J 109.6
C21 C22 H00J 109.6
H00I C22 H00J 108.1
C24 C23 C22 111.61(17)
C24 C23 H01C 109.3
C22 C23 H01C 109.3
C24 C23 H01D 109.3
C22 C23 H01D 109.3
H01C C23 H01D 108.0
C25 C24 C23 111.47(18)
C25 C24 H01K 109.3
C23 C24 H01K 109.3
C25 C24 H01L 109.3
C23 C24 H01L 109.3
H01K C24 H01L 108.0
C24 C25 C26 111.66(17)
C24 C25 H014 109.3
C26 C25 H014 109.3
C24 C25 H015 109.3
C26 C25 H015 109.3
H014 C25 H015 107.9
C25 C26 C21 109.91(17)
C25 C26 H00U 109.7
C21 C26 H00U 109.7
C25 C26 H00V 109.7
C21 C26 H00V 109.7
H00U C26 H00V 108.2
C36 C31 C32 109.77(17)
C36 C31 P2 116.75(15)
C32 C31 P2 112.41(14)
C36 C31 H31 105.7
C32 C31 H31 105.7
P2 C31 H31 105.7
C33 C32 C31 110.95(18)
C33 C32 H32 109.4
C31 C32 H32 109.4
C33 C32 H00E 109.4
C31 C32 H00E 109.4
H32 C32 H00E 108.0
C34 C33 C32 110.82(19)
C34 C33 H01I 109.5
C32 C33 H01I 109.5
C34 C33 H01J 109.5
C32 C33 H01J 109.5
H01I C33 H01J 108.1
C35 C34 C33 110.94(19)
C35 C34 H01U 109.5
C33 C34 H01U 109.5
C35 C34 H01V 109.5
C33 C34 H01V 109.5
H01U C34 H01V 108.0
C34 C35 C36 112.6(2)
C34 C35 H01O 109.1
C36 C35 H01O 109.1
C34 C35 H01P 109.1
C36 C35 H01P 109.1
H01O C35 H01P 107.8
C35 C36 C31 110.35(19)
C35 C36 H016 109.6
C31 C36 H016 109.6
C35 C36 H017 109.6
C31 C36 H017 109.6
H016 C36 H017 108.1
C42 C41 C46 111.10(17)
C42 C41 P2 115.83(15)
C46 C41 P2 115.39(14)
C42 C41 H41 104.3
C46 C41 H41 104.3
P2 C41 H41 104.3
C43 C42 C41 109.35(18)
C43 C42 H00Y 109.8
C41 C42 H00Y 109.8
C43 C42 H00Z 109.8
C41 C42 H00Z 109.8
H00Y C42 H00Z 108.3
C44 C43 C42 111.3(2)
C44 C43 H01A 109.4
C42 C43 H01A 109.4
C44 C43 H01B 109.4
C42 C43 H01B 109.4
H01A C43 H01B 108.0
C45 C44 C43 111.38(19)
C45 C44 H020 109.4
C43 C44 H020 109.4
C45 C44 H021 109.4
C43 C44 H021 109.4
H020 C44 H021 108.0
C44 C45 C46 111.51(19)
C44 C45 H01M 109.3
C46 C45 H01M 109.3
C44 C45 H01N 109.3
C46 C45 H01N 109.3
H01M C45 H01N 108.0
C45 C46 C41 109.53(18)
C45 C46 H00M 109.8
C41 C46 H00M 109.8
C45 C46 H00N 109.8
C41 C46 H00N 109.8
H00M C46 H00N 108.2
C52 C51 C56 109.83(18)
C52 C51 P2 110.78(14)
C56 C51 P2 114.49(14)
C52 C51 H51 107.1
C56 C51 H51 107.1
P2 C51 H51 107.1
C53 C52 C51 111.66(18)
C53 C52 H00W 109.3
C51 C52 H00W 109.3
C53 C52 H00X 109.3
C51 C52 H00X 109.3
H00W C52 H00X 107.9
C54 C53 C52 111.4(2)
C54 C53 H01S 109.4
C52 C53 H01S 109.4
C54 C53 H01T 109.4
C52 C53 H01T 109.4
H01S C53 H01T 108.0
C53 C54 C55 110.8(2)
C53 C54 H01W 109.5
C55 C54 H01W 109.5
C53 C54 H01X 109.5
C55 C54 H01X 109.5
H01W C54 H01X 108.1
C54 C55 C56 111.78(19)
C54 C55 H01G 109.3
C56 C55 H01G 109.3
C54 C55 H01H 109.3
C56 C55 H01H 109.3
H01G C55 H01H 107.9
C55 C56 C51 110.89(18)
C55 C56 H00Q 109.5
C51 C56 H00Q 109.5
C55 C56 H00R 109.5
C51 C56 H00R 109.5
H00Q C56 H00R 108.0

loop_
_geom_bond_atom_site_label_1
_geom_bond_atom_site_label_2
_geom_bond_distance
Pt1 P1 2.3581(5)
Pt1 As1 2.3599(2)
Pt1 P2 2.3622(5)
Pt1 Cl1 2.3927(5)
C1 C2 1.535(3)
C1 C6 1.536(3)
C1 P1 1.846(2)
C1 H00H 1.0000
As1 Cl2 2.2275(6)
As1 Cl3 2.2471(5)
P1 C11 1.848(2)
P1 C21 1.856(2)
P2 C41 1.851(2)
P2 C31 1.860(2)
P2 C51 1.864(2)
C2 C3 1.527(3)
C2 H018 0.9900
C2 H019 0.9900
C3 C4 1.526(3)
C3 H01Y 0.9900
C3 H01Z 0.9900
C15 C14 1.528(3)
C15 C16 1.529(3)
C15 H00O 0.9900
C15 H00P 0.9900
C14 C13 1.527(3)
C14 H010 0.9900
C14 H011 0.9900
C6 C5 1.529(3)
C6 H00S 0.9900
C6 H00T 0.9900
C11 C16 1.534(3)
C11 C12 1.540(3)
C11 H11 1.0000
C13 C12 1.527(3)
C13 H012 0.9900
C13 H013 0.9900
C12 H00K 0.9900
C12 H00L 0.9900
C16 H00F 0.9900
C16 H00G 0.9900
C5 C4 1.521(3)
C5 H01E 0.9900
C5 H01F 0.9900
C4 H01Q 0.9900
C4 H01R 0.9900
C21 C26 1.535(3)
C21 C22 1.540(3)
C21 H21 1.0000
C22 C23 1.535(3)
C22 H00I 0.9900
C22 H00J 0.9900
C23 C24 1.526(3)
C23 H01C 0.9900
C23 H01D 0.9900
C24 C25 1.526(3)
C24 H01K 0.9900
C24 H01L 0.9900
C25 C26 1.534(3)
C25 H014 0.9900
C25 H015 0.9900
C26 H00U 0.9900
C26 H00V 0.9900
C31 C36 1.538(3)
C31 C32 1.543(3)
C31 H31 1.0000
C32 C33 1.529(3)
C32 H32 0.9900
C32 H00E 0.9900
C33 C34 1.523(3)
C33 H01I 0.9900
C33 H01J 0.9900
C34 C35 1.519(4)
C34 H01U 0.9900
C34 H01V 0.9900
C35 C36 1.529(3)
C35 H01O 0.9900
C35 H01P 0.9900
C36 H016 0.9900
C36 H017 0.9900
C41 C42 1.539(3)
C41 C46 1.538(3)
C41 H41 1.0000
C42 C43 1.533(3)
C42 H00Y 0.9900
C42 H00Z 0.9900
C43 C44 1.524(4)
C43 H01A 0.9900
C43 H01B 0.9900
C44 C45 1.521(3)
C44 H020 0.9900
C44 H021 0.9900
C45 C46 1.526(3)
C45 H01M 0.9900
C45 H01N 0.9900
C46 H00M 0.9900
C46 H00N 0.9900
C51 C52 1.532(3)
C51 C56 1.536(3)
C51 H51 1.0000
C52 C53 1.532(3)
C52 H00W 0.9900
C52 H00X 0.9900
C53 C54 1.517(3)
C53 H01S 0.9900
C53 H01T 0.9900
C54 C55 1.518(3)
C54 H01W 0.9900
C54 H01X 0.9900
C55 C56 1.528(3)
C55 H01G 0.9900
C55 H01H 0.9900
C56 H00Q 0.9900
C56 H00R 0.9900

loop_
_geom_torsion_atom_site_label_1
_geom_torsion_atom_site_label_2
_geom_torsion_atom_site_label_3
_geom_torsion_atom_site_label_4
_geom_torsion
C2 C1 P1 C11 -70.46(16)
C6 C1 P1 C11 164.42(15)
C2 C1 P1 C21 174.46(15)
C6 C1 P1 C21 49.35(17)
C2 C1 P1 Pt1 51.16(16)
C6 C1 P1 Pt1 -73.95(16)
C6 C1 C2 C3 -57.9(2)
P1 C1 C2 C3 174.08(16)
C1 C2 C3 C4 55.1(3)
C16 C15 C14 C13 56.3(2)
C2 C1 C6 C5 59.3(2)
P1 C1 C6 C5 -175.39(15)
C1 P1 C11 C16 -171.40(14)
C21 P1 C11 C16 -60.17(16)
Pt1 P1 C11 C16 64.89(15)
C1 P1 C11 C12 -42.17(17)
C21 P1 C11 C12 69.05(17)
Pt1 P1 C11 C12 -165.88(13)
C15 C14 C13 C12 -56.3(2)
C14 C13 C12 C11 56.7(2)
C16 C11 C12 C13 -57.0(2)
P1 C11 C12 C13 173.08(14)
C14 C15 C16 C11 -57.5(2)
C12 C11 C16 C15 57.8(2)
P1 C11 C16 C15 -169.14(14)
C1 C6 C5 C4 -58.4(2)
C6 C5 C4 C3 55.4(3)
C2 C3 C4 C5 -53.6(3)
C1 P1 C21 C26 62.26(17)
C11 P1 C21 C26 -48.59(17)
Pt1 P1 C21 C26 -173.06(13)
C1 P1 C21 C22 -167.89(14)
C11 P1 C21 C22 81.26(16)
Pt1 P1 C21 C22 -43.21(16)
C26 C21 C22 C23 -58.7(2)
P1 C21 C22 C23 168.23(14)
C21 C22 C23 C24 56.2(2)
C22 C23 C24 C25 -54.0(2)
C23 C24 C25 C26 54.4(2)
C24 C25 C26 C21 -57.0(2)
C22 C21 C26 C25 58.9(2)
P1 C21 C26 C25 -169.33(14)
C41 P2 C31 C36 -85.49(17)
C51 P2 C31 C36 24.27(18)
Pt1 P2 C31 C36 142.32(14)
C41 P2 C31 C32 42.65(17)
C51 P2 C31 C32 152.41(15)
Pt1 P2 C31 C32 -89.54(15)
C36 C31 C32 C33 -57.9(2)
P2 C31 C32 C33 170.42(15)
C31 C32 C33 C34 57.5(2)
C32 C33 C34 C35 -55.4(3)
C33 C34 C35 C36 55.1(3)
C34 C35 C36 C31 -55.7(3)
C32 C31 C36 C35 56.2(2)
P2 C31 C36 C35 -174.39(16)
C31 P2 C41 C42 53.71(18)
C51 P2 C41 C42 -57.81(17)
Pt1 P2 C41 C42 -171.37(13)
C31 P2 C41 C46 -78.54(17)
C51 P2 C41 C46 169.93(15)
Pt1 P2 C41 C46 56.37(16)
C46 C41 C42 C43 -58.2(2)
P2 C41 C42 C43 167.63(16)
C41 C42 C43 C44 56.5(3)
C42 C43 C44 C45 -55.9(3)
C43 C44 C45 C46 55.9(3)
C44 C45 C46 C41 -56.6(3)
C42 C41 C46 C45 58.2(2)
P2 C41 C46 C45 -167.39(15)
C41 P2 C51 C52 -172.40(15)
C31 P2 C51 C52 73.27(17)
Pt1 P2 C51 C52 -53.25(16)
C41 P2 C51 C56 -47.55(17)
C31 P2 C51 C56 -161.87(15)
Pt1 P2 C51 C56 71.60(16)
C56 C51 C52 C53 55.7(3)
P2 C51 C52 C53 -176.82(17)
C51 C52 C53 C54 -55.9(3)
C52 C53 C54 C55 55.1(3)
C53 C54 C55 C56 -56.0(3)
C54 C55 C56 C51 56.8(3)
C52 C51 C56 C55 -55.9(2)
P2 C51 C56 C55 178.76(15)
